data_1570626
loop_
_publ_author_name
'Kato, Yugo'
'Nishimura, Kazutoshi'
'Nishii, Yuji'
'Hirano, Koji'

_publ_section_title
;
 Direct synthesis of spirobifluorenes by formal dehydrative coupling of
 biaryls and fluorenones.
;
_journal_issue 6
_journal_name_full 'Chemical science'
_journal_page_first 2112
_journal_page_last 2117
_journal_paper_doi 10.1039/d3sc05977d
_journal_volume 15
_journal_year 2024
_chemical_formula_moiety '2(C26 H21)'
_chemical_formula_sum 'C52 H42'
_chemical_formula_weight 666.85
_space_group_crystal_system triclinic
_space_group_IT_number 2
_space_group_name_Hall '-P 1'
_space_group_name_H-M_alt 'P -1'
_atom_sites_solution_hydrogens geom
_atom_sites_solution_primary dual
_audit_creation_date 2021-02-10
_audit_creation_method
;
Olex2 1.2
(compiled 2018.05.29 svn.r3508 for OlexSys, GUI svn.r5506)
;
_audit_update_record
;
2023-11-02 deposited with the CCDC.	2024-01-02 downloaded from the CCDC.
;
_cell_angle_alpha 63.792(5)
_cell_angle_beta 67.462(4)
_cell_angle_gamma 77.789(4)
_cell_formula_units_Z 2
_cell_length_a 12.0253(5)
_cell_length_b 14.2850(8)
_cell_length_c 15.2395(6)
_cell_measurement_reflns_used 10135
_cell_measurement_temperature 273(2)
_cell_measurement_theta_max 73.8600
_cell_measurement_theta_min 3.7680
_cell_volume 2166.5(2)
_computing_cell_refinement 'CrysAlisPro 1.171.40.43a (Rigaku OD, 2019)'
_computing_data_collection 'CrysAlisPro 1.171.40.43a (Rigaku OD, 2019)'
_computing_data_reduction 'CrysAlisPro 1.171.40.43a (Rigaku OD, 2019)'
_computing_molecular_graphics 'Olex2 (Dolomanov et al., 2009)'
_computing_publication_material 'Olex2 (Dolomanov et al., 2009)'
_computing_structure_refinement 'ShelXL (Sheldrick, 2015)'
_computing_structure_solution 'ShelXT (Sheldrick, 2015)'
_diffrn_ambient_temperature 273(2)
_diffrn_detector 'CCD plate'
_diffrn_detector_area_resol_mean 10.0000
_diffrn_detector_type HyPix
_diffrn_measured_fraction_theta_full 1.000
_diffrn_measured_fraction_theta_max 0.986
_diffrn_measurement_details
;
List of Runs (angles in degrees, time in seconds):

  # Type    Start    End  Width  t~exp~   \w     \q     \k     \f   Frames
#--------------------------------------------------------------------------
  1  \w    -35.00  65.00   0.50    1.72    --   42.80 -37.00 120.00  200
  2  \w     62.00  92.00   0.50    1.72    --   42.80-117.00   3.00   60
  3  \w     34.00  59.00   0.50    7.06    --   76.50-117.00   3.00   50
  4  \w    -10.00  61.00   0.50    1.72    --   42.80 -57.00  60.00  142
  5  \w     54.00 126.00   0.50    7.06    --   76.50  37.00 -90.00  144
  6  \w     69.00  97.00   0.50    1.72    --   42.80 161.00-118.00   56
  7  \w     75.00 100.00   0.50    7.06    --   76.50 161.00-118.00   50
  8  \w    103.00 150.00   0.50    7.06    --   76.50 117.00  90.00   94
  9  \w     79.00 116.00   0.50    1.72    --   42.80 125.00 120.00   74
 10  \w     72.00 116.00   0.50    1.72    --   42.80 125.00 150.00   88
 11  \w    -58.00 -29.00   0.50    7.06    -- -106.00  37.00 120.00   58
 12  \w    -72.00 -47.00   0.50    1.72    --  -42.80 117.00  90.00   50
 13  \w   -112.00 -84.00   0.50    7.06    -- -106.00 117.00  90.00   56
 14  \w   -113.00 -32.00   0.50    7.06    -- -106.00 125.00 120.00  162
 15  \w   -115.00 -54.00   0.50    7.06    -- -106.00 125.00 150.00  122
 16  \w   -123.00 -97.00   0.50    7.06    -- -106.00  37.00 120.00   52
 17  \w   -123.00 -33.00   0.50    7.06    -- -106.00  77.00 120.00  180
 18  \w   -114.00 -51.00   0.50    7.06    -- -106.00 125.00   0.00  126
 19  \w   -103.00 -50.00   0.50    7.06    -- -106.00  77.00 -30.00  106
 20  \w    -93.00 -32.00   0.50    7.06    -- -106.00  57.00 -60.00  122
 21  \w    -85.00 -42.00   0.50    7.06    -- -106.00 125.00-180.00   86
 22  \w    -98.00 -73.00   0.50    1.72    --  -42.80 161.00-118.00   50
 23  \w   -121.00 -78.00   0.50    7.06    -- -106.00 161.00-118.00   86
 24  \w   -117.00 -33.00   0.50    7.06    -- -106.00 125.00-150.00  168
 25  \w   -112.00 -33.00   0.50    7.06    -- -106.00 125.00 -60.00  158
 26  \w   -125.00 -27.00   0.50    7.06    -- -106.00  19.00-120.00  196
 27  \w   -121.00 -95.00   0.50    7.06    -- -106.00 -57.00-150.00   52
 28  \w   -130.00 -84.00   0.50    7.06    -- -106.00 -37.00-150.00   92
 29  \w   -142.00-116.00   0.50    7.06    -- -106.00 -57.00 -90.00   52
 30  \w   -156.00 -93.00   0.50    7.06    -- -106.00 -99.00 -30.00  126
 31  \w   -141.00-115.00   0.50    7.06    -- -106.00 -37.00  60.00   52
 32  \w   -159.00-126.00   0.50    7.06    -- -106.00-117.00   3.00   66
 33  \w   -167.00-125.00   0.50    7.06    -- -106.00-125.00  60.00   84
 34  \w   -174.00 -83.00   0.50    7.06    -- -106.00 -57.00  60.00  182
 35  \w   -108.00 -70.00   0.50    1.72    --  -42.80-125.00  60.00   76
 36  \w   -115.00 -73.00   0.50    1.72    --  -42.80-125.00  90.00   84
 37  \w   -176.00 -89.00   0.50    7.06    -- -106.00 -37.00 -60.00  174
 38  \w   -112.00 -32.00   0.50    7.06    -- -106.00  57.00  30.00  160
 39  \w   -120.00 -63.00   0.50    7.06    -- -106.00  57.00 120.00  114
 40  \w   -117.00 -91.00   0.50    7.06    -- -106.00 125.00 -90.00   52
 41  \w   -116.00 -62.00   0.50    7.06    -- -106.00  57.00-150.00  108
 42  \w   -169.00-144.00   0.50    7.06    -- -106.00 -57.00-150.00   50
 43  \w   -171.00 -75.00   0.50    7.06    -- -106.00 -19.00 -30.00  192
 44  \w   -103.00 -76.00   0.50    1.72    --  -42.80-161.00-147.00   54
 45  \w     50.00  75.00   0.50    1.72    --   42.80-161.00-147.00   50
 46  \w     60.00  85.00   0.50    7.06    --   76.50-161.00-147.00   50
 47  \w   -127.00-102.00   0.50    7.06    -- -106.00-161.00-147.00   50
;
_diffrn_measurement_device 'four-circle diffractometer'
_diffrn_measurement_device_type 'XtaLAB Synergy, Single source at offset/far, HyPix'
_diffrn_measurement_method '\w scans'
_diffrn_orient_matrix_type 'CrysAlisPro convention (1999,Acta A55,543-557)'
_diffrn_orient_matrix_UB_11 0.0643990000
_diffrn_orient_matrix_UB_12 -0.0369213000
_diffrn_orient_matrix_UB_13 0.0806631000
_diffrn_orient_matrix_UB_21 -0.1144327000
_diffrn_orient_matrix_UB_22 -0.0534026000
_diffrn_orient_matrix_UB_23 0.0861241000
_diffrn_orient_matrix_UB_31 0.0452419000
_diffrn_orient_matrix_UB_32 -0.1013470000
_diffrn_orient_matrix_UB_33 -0.0181377000
_diffrn_radiation_monochromator mirror
_diffrn_radiation_probe x-ray
_diffrn_radiation_type CuK\a
_diffrn_radiation_wavelength 1.54184
_diffrn_reflns_av_R_equivalents 0.0481
_diffrn_reflns_av_unetI/netI 0.0486
_diffrn_reflns_Laue_measured_fraction_full 1.000
_diffrn_reflns_Laue_measured_fraction_max 0.986
_diffrn_reflns_limit_h_max 14
_diffrn_reflns_limit_h_min -14
_diffrn_reflns_limit_k_max 15
_diffrn_reflns_limit_k_min -17
_diffrn_reflns_limit_l_max 18
_diffrn_reflns_limit_l_min -19
_diffrn_reflns_number 32393
_diffrn_reflns_point_group_measured_fraction_full 1.000
_diffrn_reflns_point_group_measured_fraction_max 0.986
_diffrn_reflns_theta_full 67.684
_diffrn_reflns_theta_max 74.217
_diffrn_reflns_theta_min 3.425
_diffrn_source 'micro-focus sealed X-ray tube'
_diffrn_source_type 'PhotonJet (Cu) X-ray Source'
_exptl_absorpt_coefficient_mu 0.434
_exptl_absorpt_correction_T_max 1.00000
_exptl_absorpt_correction_T_min 0.88352
_exptl_absorpt_correction_type multi-scan
_exptl_absorpt_process_details
;
CrysAlisPro 1.171.40.43a (Rigaku Oxford Diffraction, 2019)
Empirical absorption correction using spherical harmonics,
 implemented in SCALE3 ABSPACK scaling algorithm.
;
_exptl_crystal_colour colourless
_exptl_crystal_colour_primary colourless
_exptl_crystal_density_diffrn 1.022
_exptl_crystal_description prism
_exptl_crystal_F_000 708
_exptl_crystal_size_max 0.167
_exptl_crystal_size_mid 0.102
_exptl_crystal_size_min 0.049
_refine_diff_density_max 0.288
_refine_diff_density_min -0.222
_refine_diff_density_rms 0.039
_refine_ls_extinction_method none
_refine_ls_goodness_of_fit_ref 1.052
_refine_ls_hydrogen_treatment constr
_refine_ls_matrix_type full
_refine_ls_number_parameters 584
_refine_ls_number_reflns 8698
_refine_ls_number_restraints 214
_refine_ls_restrained_S_all 1.046
_refine_ls_R_factor_all 0.0649
_refine_ls_R_factor_gt 0.0539
_refine_ls_shift/su_max 0.000
_refine_ls_shift/su_mean 0.000
_refine_ls_structure_factor_coef Fsqd
_refine_ls_weighting_details 'w=1/[\s^2^(Fo^2^)+(0.0984P)^2^+0.1584P] where P=(Fo^2^+2Fc^2^)/3'
_refine_ls_weighting_scheme calc
_refine_ls_wR_factor_gt 0.1612
_refine_ls_wR_factor_ref 0.1699
_reflns_Friedel_coverage 0.000
_reflns_number_gt 6871
_reflns_number_total 8698
_reflns_threshold_expression 'I > 2\s(I)'
_cod_data_source_file d3sc05977d2.cif
_cod_data_source_block kato_210209_1
_cod_depositor_comments 'Adding full bibliography for 1570621--1570629.cif.'
_cod_database_code 1570626
_shelx_shelxl_version_number 2017/1
_chemical_oxdiff_formula 'C52 H42'
_shelx_space_group_comment
;
The symmetry employed for this shelxl refinement is uniquely defined
by the following loop, which should always be used as a source of
symmetry information in preference to the above space-group names.
They are only intended as comments.
;
_reflns_odcompleteness_completeness 99.85
_reflns_odcompleteness_iscentric 1
_reflns_odcompleteness_theta 71.98
_olex2_refinement_description
;
1. Fixed Uiso
 At 1.2 times of:
  All C(H) groups
 At 1.5 times of:
  All C(H,H,H) groups
2. Rigid bond restraints
 C0, C1AA, C2AA, C3AA, C4AA, C5AA, C2, C6AA, C3, C7AA, C8AA, C9AA
 with sigma for 1-2 distances of 0.01 and sigma for 1-3 distances of 0.01
 C00L, C00Q, C00W, C010, C014, C019, C01B, C01D, C01F, C01G, C01H, C01I
 with sigma for 1-2 distances of 0.01 and sigma for 1-3 distances of 0.01
3. Uiso/Uaniso restraints and constraints
C0 \\sim C1AA \\sim C2AA \\sim C3AA \\sim C4AA \\sim C5AA \\sim C2 \\sim C6AA
\\sim C3 \\sim C7AA \\sim C8AA \\sim C9AA: within 1.7A with sigma of 0.04 and
sigma for terminal atoms of 0.08
C00L \\sim C00Q \\sim C00W \\sim C010 \\sim C014 \\sim C019 \\sim C01B \\sim
C01D \\sim C01F \\sim C01G \\sim C01H \\sim C01I: within 1.7A with sigma of
0.04 and sigma for terminal atoms of 0.08
4. Others
 Sof(C0)=Sof(H0)=Sof(C1AA)=Sof(H1AA)=Sof(C2AA)=Sof(H2AA)=Sof(C3AA)=Sof(H3AA)=
 Sof(C4AA)=Sof(C5AA)=Sof(C2)=Sof(C6AA)=Sof(C3)=Sof(H3)=Sof(C7AA)=Sof(H7AA)=
 Sof(C8AA)=Sof(H8AA)=Sof(C9AA)=Sof(H9AA)=1-FVAR(1)
 Sof(C00L)=Sof(C00Q)=Sof(C00W)=Sof(C010)=Sof(C014)=Sof(H014)=Sof(C019)=
 Sof(H019)=Sof(C01B)=Sof(H01J)=Sof(C01D)=Sof(H01K)=Sof(C01F)=Sof(H01L)=
 Sof(C01G)=Sof(H01M)=Sof(C01H)=Sof(H01N)=Sof(C01I)=Sof(H01O)=FVAR(1)
5.a Aromatic/amide H refined with riding coordinates:
 C007(H007), C008(H008), C009(H009), C00E(H00E), C00J(H00J), C00M(H00M),
 C00O(H00O), C00P(H00P), C00R(H00R), C00U(H00U), C00V(H00V), C00X(H00X),
 C00Y(H00Y), C00Z(H00Z), C013(H013), C014(H014), C016(H016), C019(H019),
 C01B(H01J), C01D(H01K), C01F(H01L), C01G(H01M), C01H(H01N), C01I(H01O), C0(H0),
  C1AA(H1AA), C2AA(H2AA), C3AA(H3AA), C3(H3), C7AA(H7AA), C8AA(H8AA), C9AA(H9AA)
5.b Idealised Me refined as rotating group:
 C011(H01A,H01B,H01C), C012(H01D,H01E,H01F), C017(H01P,H01Q,H01R), C01A(H01G,
 H01H,H01I), C01C(H01S,H01T,H01U), C01E(H01V,H01W,H01X)
;
_olex2_submission_special_instructions 'No special instructions were received'
_oxdiff_exptl_absorpt_empirical_details
;
Empirical correction (ABSPACK) includes:
- Absorption correction using spherical harmonics
- Frame scaling
;
_oxdiff_exptl_absorpt_empirical_full_max 4.341
_oxdiff_exptl_absorpt_empirical_full_min 0.476

loop_
_space_group_symop_operation_xyz
'x, y, z'
'-x, -y, -z'

loop_
_atom_site_label
_atom_site_type_symbol
_atom_site_fract_x
_atom_site_fract_y
_atom_site_fract_z
_atom_site_U_iso_or_equiv
_atom_site_adp_type
_atom_site_occupancy
_atom_site_site_symmetry_order
_atom_site_calc_flag
_atom_site_refinement_flags_posn
_atom_site_refinement_flags_adp
_atom_site_refinement_flags_occupancy
_atom_site_disorder_assembly
_atom_site_disorder_group
C001 C 0.11931(11) 0.46465(10) 0.47083(10) 0.0440(3) Uani 1 1 d . . . . .
C002 C 0.05989(12) 0.51775(10) 0.39741(11) 0.0449(3) Uani 1 1 d . . . . .
C003 C 0.26074(12) 0.47437(10) 0.31159(11) 0.0471(3) Uani 1 1 d . . . . .
C004 C 0.24417(11) 0.43823(10) 0.41658(11) 0.0449(3) Uani 1 1 d . . . . .
C005 C 0.14278(12) 0.52344(11) 0.29060(11) 0.0508(3) Uani 1 1 d . . . . .
C006 C 0.55106(13) -0.05555(10) 0.57733(11) 0.0485(3) Uani 1 1 d . . . . .
C007 C -0.05978(12) 0.55396(10) 0.42542(11) 0.0469(3) Uani 1 1 d . . . . .
H007 H -0.098575 0.589393 0.376413 0.056 Uiso 1 1 calc R . . . .
C008 C 0.34110(13) 0.39020(11) 0.45161(12) 0.0514(3) Uani 1 1 d . . . . .
H008 H 0.331619 0.364724 0.521611 0.062 Uiso 1 1 calc R . . . .
C009 C 0.45229(13) 0.38092(12) 0.38032(12) 0.0551(4) Uani 1 1 d . . . . .
H009 H 0.517318 0.349625 0.403820 0.066 Uiso 1 1 calc R . . . .
C00A C 0.49944(13) 0.07490(11) 0.64849(11) 0.0501(3) Uani 1 1 d . . . . .
C00B C 0.59230(14) -0.09606(11) 0.66688(12) 0.0524(3) Uani 1 1 d . . . . .
C00C C 0.49281(12) 0.04372(10) 0.56699(11) 0.0470(3) Uani 1 1 d . . . . .
C00D C 0.55953(13) -0.02346(10) 0.71203(11) 0.0502(3) Uani 1 1 d . . . . .
C00E C 0.37162(13) 0.46398(12) 0.24075(11) 0.0526(3) Uani 1 1 d . . . . .
H00E H 0.380407 0.488259 0.171004 0.063 Uiso 1 1 calc R . . . .
C00F C 0.57248(14) 0.17131(11) 0.60138(12) 0.0526(3) Uani 1 1 d . . . . .
C00G C 0.47051(12) 0.41658(12) 0.27494(12) 0.0545(3) Uani 1 1 d . . . . .
C00H C 0.50343(16) 0.24901(11) 0.63488(13) 0.0581(4) Uani 1 1 d . . . . .
C00I C 0.37946(14) 0.11008(12) 0.71127(12) 0.0551(4) Uani 1 1 d . . . . .
C00J C 0.44154(13) 0.09948(10) 0.49032(12) 0.0512(3) Uani 1 1 d . . . . .
H00J H 0.403013 0.164744 0.483925 0.061 Uiso 1 1 calc R . . . .
C00K C 0.38380(16) 0.21090(12) 0.70211(12) 0.0597(4) Uani 1 1 d . . . . .
C00L C 0.0898(11) 0.4569(8) 0.2586(9) 0.0548(17) Uani 0.646(15) 1 d . U P A 1
C00M C 0.58252(15) -0.04431(12) 0.80101(12) 0.0570(4) Uani 1 1 d . . . . .
H00M H 0.559850 0.005150 0.829707 0.068 Uiso 1 1 calc R . . . .
C00N C 0.63990(15) -0.13967(12) 0.84865(13) 0.0599(4) Uani 1 1 d . . . . .
C00O C 0.65087(17) -0.19015(12) 0.71214(14) 0.0651(4) Uani 1 1 d . . . . .
H00O H 0.674567 -0.239039 0.682697 0.078 Uiso 1 1 calc R . . . .
C00P C 0.67346(17) -0.21026(13) 0.80109(14) 0.0676(4) Uani 1 1 d . . . . .
H00P H 0.712701 -0.273467 0.830727 0.081 Uiso 1 1 calc R . . . .
C00Q C 0.1497(9) 0.6268(7) 0.1977(7) 0.0591(15) Uani 0.646(15) 1 d . U P A 1
C00R C 0.2809(2) 0.25881(17) 0.75159(15) 0.0783(6) Uani 1 1 d . . . . .
H00R H 0.282521 0.326062 0.745981 0.094 Uiso 1 1 calc R . . . .
C00S C 0.59705(14) 0.40713(15) 0.19999(14) 0.0698(5) Uani 1 1 d . . . . .
C00T C 0.65822(19) -0.16736(15) 0.95140(15) 0.0749(5) Uani 1 1 d . . . . .
C00U C 0.27541(17) 0.05611(17) 0.77010(15) 0.0761(5) Uani 1 1 d . . . . .
H00U H 0.273110 -0.011441 0.776758 0.091 Uiso 1 1 calc R . . . .
C00V C 0.68824(17) 0.18812(15) 0.53409(16) 0.0706(4) Uani 1 1 d . . . . .
H00V H 0.733839 0.137038 0.511118 0.085 Uiso 1 1 calc R . . . .
C00W C 0.1061(8) 0.6214(6) 0.1262(6) 0.0725(16) Uani 0.646(15) 1 d . U P A 1
C00X C 0.5529(2) 0.34336(15) 0.60113(18) 0.0827(6) Uani 1 1 d . . . . .
H00X H 0.508191 0.395067 0.623505 0.099 Uiso 1 1 calc R . . . .
C00Y C 0.1775(2) 0.2051(2) 0.80848(16) 0.0908(7) Uani 1 1 d . . . . .
H00Y H 0.108329 0.237202 0.840468 0.109 Uiso 1 1 calc R . . . .
C00Z C 0.17363(19) 0.1050(2) 0.81944(17) 0.0926(7) Uani 1 1 d . . . . .
H00Z H 0.102828 0.069582 0.859932 0.111 Uiso 1 1 calc R . . . .
C010 C 0.0689(10) 0.5139(6) 0.1667(7) 0.0747(17) Uani 0.646(15) 1 d . U P A 1
C011 C 0.65053(18) 0.29483(17) 0.23924(18) 0.0896(7) Uani 1 1 d . . . . .
H01A H 0.652142 0.275133 0.307685 0.134 Uiso 1 1 calc GR . . . .
H01B H 0.731097 0.290791 0.193536 0.134 Uiso 1 1 calc GR . . . .
H01C H 0.601805 0.248331 0.241032 0.134 Uiso 1 1 calc GR . . . .
C012 C 0.67691(18) 0.48021(19) 0.1985(2) 0.0957(7) Uani 1 1 d . . . . .
H01D H 0.641007 0.549942 0.179739 0.143 Uiso 1 1 calc GR . . . .
H01E H 0.755670 0.479963 0.148809 0.143 Uiso 1 1 calc GR . . . .
H01F H 0.683543 0.456009 0.266009 0.143 Uiso 1 1 calc GR . . . .
C013 C 0.7363(2) 0.28374(19) 0.5007(2) 0.0906(6) Uani 1 1 d . . . . .
H013 H 0.814846 0.296353 0.455291 0.109 Uiso 1 1 calc R . . . .
C014 C 0.0652(11) 0.3511(5) 0.3122(7) 0.0681(15) Uani 0.646(15) 1 d . U P A 1
H014 H 0.081350 0.311235 0.373804 0.082 Uiso 0.646(15) 1 calc R . P A 1
C016 C 0.6691(3) 0.35876(18) 0.5341(2) 0.0955(7) Uani 1 1 d . . . . .
H016 H 0.702836 0.421831 0.510916 0.115 Uiso 1 1 calc R . . . .
C017 C 0.7621(2) -0.2471(2) 0.96697(19) 0.0996(8) Uani 1 1 d . . . . .
H01P H 0.746332 -0.310145 0.966806 0.149 Uiso 1 1 calc GR . . . .
H01Q H 0.770395 -0.261978 1.032115 0.149 Uiso 1 1 calc GR . . . .
H01R H 0.835195 -0.219616 0.911849 0.149 Uiso 1 1 calc GR . . . .
C019 C 0.1903(6) 0.7184(6) 0.1783(7) 0.0884(17) Uani 0.646(15) 1 d . U P A 1
H019 H 0.218328 0.723260 0.225169 0.106 Uiso 0.646(15) 1 calc R . P A 1
C01A C 0.5972(2) 0.4404(2) 0.09062(17) 0.1044(8) Uani 1 1 d . . . . .
H01G H 0.551189 0.393549 0.089968 0.157 Uiso 1 1 calc GR . . . .
H01H H 0.678647 0.438587 0.045398 0.157 Uiso 1 1 calc GR . . . .
H01I H 0.562041 0.510105 0.067276 0.157 Uiso 1 1 calc GR . . . .
C01B C 0.0190(8) 0.4696(8) 0.1273(9) 0.111(3) Uani 0.646(15) 1 d . U P A 1
H01J H 0.002668 0.509585 0.065714 0.134 Uiso 0.646(15) 1 calc R . P A 1
C01C C 0.6799(3) -0.0715(2) 0.9608(2) 0.1216(11) Uani 1 1 d . . . . .
H01S H 0.749675 -0.038278 0.904534 0.182 Uiso 1 1 calc GR . . . .
H01T H 0.692743 -0.092218 1.025388 0.182 Uiso 1 1 calc GR . . . .
H01U H 0.610864 -0.023404 0.958233 0.182 Uiso 1 1 calc GR . . . .
C01D C 0.1892(8) 0.8061(7) 0.0857(8) 0.120(3) Uani 0.646(15) 1 d . U P A 1
H01K H 0.217181 0.868948 0.071431 0.144 Uiso 0.646(15) 1 calc R . P A 1
C01E C 0.5423(3) -0.2146(3) 1.03977(19) 0.1163(9) Uani 1 1 d . . . . .
H01V H 0.474783 -0.166410 1.029749 0.174 Uiso 1 1 calc GR . . . .
H01W H 0.549563 -0.227813 1.104882 0.174 Uiso 1 1 calc GR . . . .
H01X H 0.530234 -0.278894 1.039807 0.174 Uiso 1 1 calc GR . . . .
C01F C 0.1478(8) 0.7992(8) 0.0180(6) 0.131(3) Uani 0.646(15) 1 d . U P A 1
H01L H 0.149056 0.857345 -0.042854 0.157 Uiso 0.646(15) 1 calc R . P A 1
C01G C 0.0172(8) 0.3077(6) 0.2721(8) 0.100(2) Uani 0.646(15) 1 d . U P A 1
H01M H -0.000238 0.237519 0.307023 0.120 Uiso 0.646(15) 1 calc R . P A 1
C01H C 0.1036(8) 0.7076(7) 0.0369(5) 0.113(2) Uani 0.646(15) 1 d . U P A 1
H01N H 0.073198 0.704348 -0.009304 0.135 Uiso 0.646(15) 1 calc R . P A 1
C01I C -0.0063(7) 0.3676(8) 0.1789(9) 0.118(3) Uani 0.646(15) 1 d . U P A 1
H01O H -0.039292 0.336960 0.152345 0.141 Uiso 0.646(15) 1 calc R . P A 1
C0 C 0.2018(14) 0.7195(8) 0.2188(11) 0.095(3) Uani 0.354(15) 1 d . U P A 2
H0 H 0.224734 0.710886 0.273842 0.114 Uiso 0.354(15) 1 calc R . P A 2
C1AA C 0.2075(17) 0.8139(11) 0.1352(15) 0.147(6) Uani 0.354(15) 1 d . U P A 2
H1AA H 0.228074 0.870785 0.139173 0.176 Uiso 0.354(15) 1 calc R . P A 2
C2AA C 0.186(2) 0.8320(15) 0.0479(16) 0.175(8) Uani 0.354(15) 1 d . U P A 2
H2AA H 0.198920 0.896378 -0.008257 0.210 Uiso 0.354(15) 1 calc R . P A 2
C3AA C 0.1413(14) 0.7445(16) 0.0463(11) 0.144(7) Uani 0.354(15) 1 d . U P A 2
H3AA H 0.120836 0.752022 -0.009539 0.173 Uiso 0.354(15) 1 calc R . P A 2
C4AA C 0.1311(15) 0.6505(15) 0.1319(12) 0.091(3) Uani 0.354(15) 1 d . U P A 2
C5AA C 0.161(2) 0.6408(15) 0.2156(14) 0.072(3) Uani 0.354(15) 1 d . U P A 2
C2 C 0.0864(16) 0.5532(17) 0.1507(11) 0.087(4) Uani 0.354(15) 1 d . U P A 2
C6AA C 0.102(2) 0.4767(18) 0.2454(19) 0.069(4) Uani 0.354(15) 1 d . U P A 2
C3 C 0.063(2) 0.3837(18) 0.2849(15) 0.087(4) Uani 0.354(15) 1 d . U P A 2
H3 H 0.067732 0.337158 0.349581 0.105 Uiso 0.354(15) 1 calc R . P A 2
C7AA C 0.0114(18) 0.349(2) 0.2294(13) 0.128(5) Uani 0.354(15) 1 d . U P A 2
H7AA H -0.011900 0.281325 0.253328 0.153 Uiso 0.354(15) 1 calc R . P A 2
C8AA C 0.003(3) 0.433(3) 0.1349(19) 0.160(7) Uani 0.354(15) 1 d . U P A 2
H8AA H -0.033642 0.419346 0.097691 0.192 Uiso 0.354(15) 1 calc R . P A 2
C9AA C 0.0414(16) 0.526(2) 0.0970(11) 0.146(5) Uani 0.354(15) 1 d . U P A 2
H9AA H 0.037922 0.574478 0.032473 0.175 Uiso 0.354(15) 1 calc R . P A 2

loop_
_atom_site_aniso_label
_atom_site_aniso_U_11
_atom_site_aniso_U_22
_atom_site_aniso_U_33
_atom_site_aniso_U_23
_atom_site_aniso_U_13
_atom_site_aniso_U_12
C001 0.0405(6) 0.0450(6) 0.0503(7) -0.0237(6) -0.0184(5) 0.0078(5)
C002 0.0435(7) 0.0468(7) 0.0470(7) -0.0224(6) -0.0184(5) 0.0076(5)
C003 0.0414(7) 0.0477(7) 0.0513(7) -0.0219(6) -0.0167(6) 0.0070(5)
C004 0.0410(6) 0.0450(6) 0.0501(7) -0.0227(6) -0.0168(5) 0.0065(5)
C005 0.0421(7) 0.0591(8) 0.0453(7) -0.0202(6) -0.0160(6) 0.0103(6)
C006 0.0535(7) 0.0410(6) 0.0524(7) -0.0202(6) -0.0217(6) 0.0066(5)
C007 0.0431(7) 0.0512(7) 0.0472(7) -0.0226(6) -0.0189(5) 0.0104(5)
C008 0.0463(7) 0.0546(7) 0.0525(7) -0.0234(6) -0.0205(6) 0.0113(6)
C009 0.0424(7) 0.0577(8) 0.0617(9) -0.0236(7) -0.0216(6) 0.0118(6)
C00A 0.0541(8) 0.0471(7) 0.0539(8) -0.0262(6) -0.0225(6) 0.0107(6)
C00B 0.0577(8) 0.0459(7) 0.0576(8) -0.0238(6) -0.0250(7) 0.0078(6)
C00C 0.0492(7) 0.0402(6) 0.0526(7) -0.0210(6) -0.0190(6) 0.0053(5)
C00D 0.0516(7) 0.0463(7) 0.0536(8) -0.0228(6) -0.0205(6) 0.0078(5)
C00E 0.0448(7) 0.0586(8) 0.0482(7) -0.0212(6) -0.0146(6) 0.0078(6)
C00F 0.0617(8) 0.0490(7) 0.0550(8) -0.0246(6) -0.0278(7) 0.0065(6)
C00G 0.0420(7) 0.0563(8) 0.0572(8) -0.0229(7) -0.0139(6) 0.0089(6)
C00H 0.0790(10) 0.0501(8) 0.0597(8) -0.0294(7) -0.0367(8) 0.0116(7)
C00I 0.0552(8) 0.0623(8) 0.0493(7) -0.0260(7) -0.0234(6) 0.0143(6)
C00J 0.0595(8) 0.0406(6) 0.0591(8) -0.0252(6) -0.0264(7) 0.0115(5)
C00K 0.0761(10) 0.0608(8) 0.0530(8) -0.0326(7) -0.0356(8) 0.0255(7)
C00L 0.038(3) 0.084(3) 0.055(4) -0.047(3) -0.011(3) 0.008(2)
C00M 0.0641(9) 0.0545(8) 0.0582(8) -0.0287(7) -0.0272(7) 0.0131(6)
C00N 0.0660(9) 0.0570(8) 0.0596(9) -0.0244(7) -0.0302(7) 0.0115(7)
C00O 0.0833(11) 0.0498(8) 0.0761(10) -0.0326(8) -0.0445(9) 0.0212(7)
C00P 0.0827(11) 0.0530(8) 0.0738(10) -0.0264(8) -0.0444(9) 0.0212(8)
C00Q 0.0402(18) 0.066(3) 0.051(3) -0.018(2) -0.0085(18) 0.0136(15)
C00R 0.0914(14) 0.0846(12) 0.0645(10) -0.0443(9) -0.0373(10) 0.0399(11)
C00S 0.0429(8) 0.0780(11) 0.0656(10) -0.0223(8) -0.0107(7) 0.0135(7)
C00T 0.0879(13) 0.0768(11) 0.0670(10) -0.0344(9) -0.0414(10) 0.0251(9)
C00U 0.0640(10) 0.0876(12) 0.0672(10) -0.0281(9) -0.0183(8) 0.0019(9)
C00V 0.0628(10) 0.0725(10) 0.0797(12) -0.0372(9) -0.0196(9) -0.0019(8)
C00W 0.050(4) 0.105(4) 0.042(2) -0.028(3) -0.014(2) 0.029(3)
C00X 0.1157(17) 0.0594(10) 0.0937(14) -0.0427(10) -0.0466(13) 0.0055(10)
C00Y 0.0737(13) 0.1226(18) 0.0645(11) -0.0453(12) -0.0252(10) 0.0400(12)
C00Z 0.0625(11) 0.128(2) 0.0702(12) -0.0356(13) -0.0162(9) 0.0086(11)
C010 0.054(3) 0.122(4) 0.062(4) -0.059(3) -0.022(3) 0.024(3)
C011 0.0601(10) 0.0868(13) 0.0891(14) -0.0358(11) -0.0064(10) 0.0267(9)
C012 0.0534(10) 0.1003(15) 0.1047(17) -0.0272(13) -0.0127(10) -0.0049(10)
C013 0.0766(13) 0.0955(15) 0.0988(16) -0.0373(13) -0.0200(11) -0.0234(11)
C014 0.058(2) 0.076(3) 0.085(4) -0.054(2) -0.014(3) -0.001(2)
C016 0.1148(19) 0.0750(13) 0.1111(18) -0.0403(13) -0.0387(15) -0.0233(12)
C017 0.1068(17) 0.1205(18) 0.0847(14) -0.0513(13) -0.0585(13) 0.0435(14)
C019 0.064(2) 0.072(3) 0.100(4) -0.017(3) -0.020(3) 0.0012(16)
C01A 0.0633(11) 0.151(2) 0.0682(12) -0.0447(14) -0.0068(9) 0.0278(13)
C01B 0.084(5) 0.195(6) 0.117(6) -0.114(5) -0.058(5) 0.036(5)
C01C 0.193(3) 0.1021(18) 0.121(2) -0.0582(16) -0.108(2) 0.0316(18)
C01D 0.086(3) 0.078(4) 0.102(7) 0.018(4) -0.001(4) -0.001(3)
C01E 0.1027(18) 0.152(2) 0.0704(13) -0.0377(15) -0.0255(13) 0.0191(16)
C01F 0.090(4) 0.116(4) 0.076(4) 0.017(3) 0.002(3) 0.030(3)
C01G 0.069(2) 0.135(4) 0.143(6) -0.108(4) -0.028(4) 0.005(3)
C01H 0.081(4) 0.156(5) 0.053(2) -0.027(3) -0.019(2) 0.048(3)
C01I 0.083(3) 0.202(6) 0.157(7) -0.150(5) -0.055(4) 0.027(4)
C0 0.093(6) 0.046(3) 0.092(7) -0.005(4) -0.005(5) 0.003(3)
C1AA 0.126(9) 0.067(5) 0.119(10) 0.020(6) 0.012(7) 0.017(5)
C2AA 0.147(12) 0.110(8) 0.091(9) 0.053(7) 0.009(8) 0.033(8)
C3AA 0.082(9) 0.164(11) 0.050(5) 0.036(6) 0.000(4) 0.039(8)
C4AA 0.056(6) 0.125(8) 0.043(5) -0.011(5) -0.014(3) 0.035(5)
C5AA 0.060(6) 0.071(6) 0.052(5) -0.013(4) -0.008(4) 0.016(4)
C2 0.049(5) 0.171(11) 0.036(4) -0.045(7) -0.019(4) 0.023(10)
C6AA 0.035(4) 0.121(9) 0.048(5) -0.038(5) -0.010(3) 0.004(6)
C3 0.058(5) 0.140(12) 0.082(8) -0.070(8) -0.015(6) 0.002(10)
C7AA 0.086(8) 0.244(15) 0.116(10) -0.140(9) -0.010(7) -0.021(11)
C8AA 0.109(10) 0.322(19) 0.106(9) -0.134(12) -0.023(7) -0.036(14)
C9AA 0.105(7) 0.296(16) 0.071(6) -0.098(8) -0.039(6) -0.001(11)

loop_
_atom_type_symbol
_atom_type_description
_atom_type_scat_dispersion_real
_atom_type_scat_dispersion_imag
_atom_type_scat_source
C C 0.0181 0.0091 'International Tables Vol C Tables 4.2.6.8 and 6.1.1.4'
H H 0.0000 0.0000 'International Tables Vol C Tables 4.2.6.8 and 6.1.1.4'

loop_
_exptl_crystal_face_index_h
_exptl_crystal_face_index_k
_exptl_crystal_face_index_l
_exptl_crystal_face_perp_dist
6 -3 4 0.0505
-2 -9 -7 0.0533
-5 -6 -9 0.0524
-6 4 -3 0.0874
5 7 9 0.0301
2 0 -7 0.0076
-2 -1 7 0.0396
2 6 -3 0.0324
7 -2 0 0.0299
0 -1 -9 0.0076

loop_
_geom_angle_atom_site_label_1
_geom_angle_atom_site_label_2
_geom_angle_atom_site_label_3
_geom_angle
_geom_angle_site_symmetry_1
_geom_angle_site_symmetry_3
_geom_angle_publ_flag
C002 C001 C004 108.17(12) . . ?
C007 C001 C002 120.85(12) 2_566 . ?
C007 C001 C004 130.98(12) 2_566 . ?
C001 C002 C005 110.54(11) . . ?
C007 C002 C001 121.58(13) . . ?
C007 C002 C005 127.83(12) . . ?
C004 C003 C005 110.45(11) . . ?
C00E C003 C004 121.74(12) . . ?
C00E C003 C005 127.80(13) . . ?
C003 C004 C001 109.08(11) . . ?
C008 C004 C001 131.58(13) . . ?
C008 C004 C003 119.28(12) . . ?
C002 C005 C003 101.53(11) . . ?
C002 C005 C00L 108.2(4) . . ?
C002 C005 C5AA 108.4(7) . . ?
C003 C005 C00L 112.4(4) . . ?
C003 C005 C5AA 108.7(8) . . ?
C00Q C005 C002 118.8(4) . . ?
C00Q C005 C003 117.0(4) . . ?
C00Q C005 C00L 99.1(5) . . ?
C6AA C005 C002 115.6(10) . . ?
C6AA C005 C003 114.7(10) . . ?
C6AA C005 C5AA 107.5(11) . . ?
C00C C006 C00B 108.32(12) . . ?
C00J C006 C00B 131.08(12) 2_656 . ?
C00J C006 C00C 120.57(13) 2_656 . ?
C001 C007 C002 117.57(12) 2_566 . ?
C001 C007 H007 121.2 2_566 . ?
C002 C007 H007 121.2 . . ?
C004 C008 H008 120.6 . . ?
C009 C008 C004 118.83(14) . . ?
C009 C008 H008 120.6 . . ?
C008 C009 H009 118.7 . . ?
C008 C009 C00G 122.67(13) . . ?
C00G C009 H009 118.7 . . ?
C00C C00A C00D 101.68(10) . . ?
C00C C00A C00F 112.91(12) . . ?
C00F C00A C00D 112.22(12) . . ?
C00I C00A C00C 114.90(12) . . ?
C00I C00A C00D 114.56(12) . . ?
C00I C00A C00F 101.09(11) . . ?
C00D C00B C006 109.24(12) . . ?
C00O C00B C006 131.73(14) . . ?
C00O C00B C00D 118.99(14) . . ?
C006 C00C C00A 110.28(12) . . ?
C00J C00C C006 121.12(13) . . ?
C00J C00C C00A 128.60(12) . . ?
C00B C00D C00A 110.23(12) . . ?
C00M C00D C00A 128.53(12) . . ?
C00M C00D C00B 121.24(13) . . ?
C003 C00E H00E 120.2 . . ?
C003 C00E C00G 119.55(14) . . ?
C00G C00E H00E 120.2 . . ?
C00H C00F C00A 110.64(14) . . ?
C00V C00F C00A 128.76(14) . . ?
C00V C00F C00H 120.60(15) . . ?
C009 C00G C00E 117.93(13) . . ?
C009 C00G C00S 119.80(13) . . ?
C00E C00G C00S 122.22(14) . . ?
C00F C00H C00K 108.33(14) . . ?
C00X C00H C00F 120.01(18) . . ?
C00X C00H C00K 131.64(16) . . ?
C00K C00I C00A 110.87(14) . . ?
C00U C00I C00A 128.22(15) . . ?
C00U C00I C00K 120.91(15) . . ?
C006 C00J H00J 120.8 2_656 . ?
C00C C00J C006 118.32(12) . 2_656 ?
C00C C00J H00J 120.8 . . ?
C00I C00K C00H 109.06(13) . . ?
C00I C00K C00R 119.70(19) . . ?
C00R C00K C00H 131.22(18) . . ?
C010 C00L C005 112.3(7) . . ?
C010 C00L C014 120.3(9) . . ?
C014 C00L C005 127.4(9) . . ?
C00D C00M H00M 119.8 . . ?
C00D C00M C00N 120.50(14) . . ?
C00N C00M H00M 119.8 . . ?
C00M C00N C00T 121.23(14) . . ?
C00P C00N C00M 117.14(15) . . ?
C00P C00N C00T 121.54(14) . . ?
C00B C00O H00O 120.3 . . ?
C00P C00O C00B 119.32(14) . . ?
C00P C00O H00O 120.3 . . ?
C00N C00P H00P 118.6 . . ?
C00O C00P C00N 122.79(14) . . ?
C00O C00P H00P 118.6 . . ?
C00W C00Q C005 112.2(5) . . ?
C019 C00Q C005 128.2(6) . . ?
C019 C00Q C00W 119.6(7) . . ?
C00K C00R H00R 120.5 . . ?
C00Y C00R C00K 118.9(2) . . ?
C00Y C00R H00R 120.5 . . ?
C00G C00S C011 110.32(14) . . ?
C00G C00S C012 107.03(16) . . ?
C011 C00S C012 108.34(17) . . ?
C01A C00S C00G 112.28(14) . . ?
C01A C00S C011 110.04(19) . . ?
C01A C00S C012 108.70(19) . . ?
C00N C00T C01E 108.05(19) . . ?
C017 C00T C00N 112.30(15) . . ?
C017 C00T C01C 108.7(2) . . ?
C017 C00T C01E 108.1(2) . . ?
C01C C00T C00N 112.00(17) . . ?
C01C C00T C01E 107.5(2) . . ?
C00I C00U H00U 120.7 . . ?
C00I C00U C00Z 118.6(2) . . ?
C00Z C00U H00U 120.7 . . ?
C00F C00V H00V 120.7 . . ?
C00F C00V C013 118.52(18) . . ?
C013 C00V H00V 120.7 . . ?
C00Q C00W C010 107.8(6) . . ?
C01H C00W C00Q 121.1(7) . . ?
C01H C00W C010 131.1(6) . . ?
C00H C00X H00X 120.7 . . ?
C016 C00X C00H 118.65(18) . . ?
C016 C00X H00X 120.7 . . ?
C00R C00Y H00Y 119.2 . . ?
C00R C00Y C00Z 121.55(18) . . ?
C00Z C00Y H00Y 119.2 . . ?
C00U C00Z H00Z 119.8 . . ?
C00Y C00Z C00U 120.3(2) . . ?
C00Y C00Z H00Z 119.8 . . ?
C00L C010 C00W 108.7(7) . . ?
C00L C010 C01B 120.8(7) . . ?
C01B C010 C00W 130.5(8) . . ?
C00S C011 H01A 109.5 . . ?
C00S C011 H01B 109.5 . . ?
C00S C011 H01C 109.5 . . ?
H01A C011 H01B 109.5 . . ?
H01A C011 H01C 109.5 . . ?
H01B C011 H01C 109.5 . . ?
C00S C012 H01D 109.5 . . ?
C00S C012 H01E 109.5 . . ?
C00S C012 H01F 109.5 . . ?
H01D C012 H01E 109.5 . . ?
H01D C012 H01F 109.5 . . ?
H01E C012 H01F 109.5 . . ?
C00V C013 H013 119.7 . . ?
C016 C013 C00V 120.7(2) . . ?
C016 C013 H013 119.7 . . ?
C00L C014 H014 120.8 . . ?
C01G C014 C00L 118.5(8) . . ?
C01G C014 H014 120.8 . . ?
C00X C016 H016 119.2 . . ?
C013 C016 C00X 121.6(2) . . ?
C013 C016 H016 119.2 . . ?
C00T C017 H01P 109.5 . . ?
C00T C017 H01Q 109.5 . . ?
C00T C017 H01R 109.5 . . ?
H01P C017 H01Q 109.5 . . ?
H01P C017 H01R 109.5 . . ?
H01Q C017 H01R 109.5 . . ?
C00Q C019 H019 120.6 . . ?
C00Q C019 C01D 118.9(7) . . ?
C01D C019 H019 120.6 . . ?
C00S C01A H01G 109.5 . . ?
C00S C01A H01H 109.5 . . ?
C00S C01A H01I 109.5 . . ?
H01G C01A H01H 109.5 . . ?
H01G C01A H01I 109.5 . . ?
H01H C01A H01I 109.5 . . ?
C010 C01B H01J 120.3 . . ?
C01I C01B C010 119.4(8) . . ?
C01I C01B H01J 120.3 . . ?
C00T C01C H01S 109.5 . . ?
C00T C01C H01T 109.5 . . ?
C00T C01C H01U 109.5 . . ?
H01S C01C H01T 109.5 . . ?
H01S C01C H01U 109.5 . . ?
H01T C01C H01U 109.5 . . ?
C019 C01D H01K 119.7 . . ?
C01F C01D C019 120.5(9) . . ?
C01F C01D H01K 119.7 . . ?
C00T C01E H01V 109.5 . . ?
C00T C01E H01W 109.5 . . ?
C00T C01E H01X 109.5 . . ?
H01V C01E H01W 109.5 . . ?
H01V C01E H01X 109.5 . . ?
H01W C01E H01X 109.5 . . ?
C01D C01F H01L 119.1 . . ?
C01D C01F C01H 121.7(8) . . ?
C01H C01F H01L 119.1 . . ?
C014 C01G H01M 119.6 . . ?
C014 C01G C01I 120.7(6) . . ?
C01I C01G H01M 119.6 . . ?
C00W C01H C01F 118.1(6) . . ?
C00W C01H H01N 121.0 . . ?
C01F C01H H01N 121.0 . . ?
C01B C01I C01G 120.2(6) . . ?
C01B C01I H01O 119.9 . . ?
C01G C01I H01O 119.9 . . ?
C1AA C0 H0 122.2 . . ?
C5AA C0 H0 122.2 . . ?
C5AA C0 C1AA 115.6(15) . . ?
C0 C1AA H1AA 116.8 . . ?
C2AA C1AA C0 126.5(16) . . ?
C2AA C1AA H1AA 116.8 . . ?
C1AA C2AA H2AA 121.7 . . ?
C1AA C2AA C3AA 116.6(12) . . ?
C3AA C2AA H2AA 121.7 . . ?
C2AA C3AA H3AA 121.5 . . ?
C4AA C3AA C2AA 116.9(16) . . ?
C4AA C3AA H3AA 121.5 . . ?
C3AA C4AA C5AA 120.9(16) . . ?
C3AA C4AA C2 127.7(15) . . ?
C5AA C4AA C2 111.4(11) . . ?
C0 C5AA C005 132.6(12) . . ?
C0 C5AA C4AA 123.3(14) . . ?
C4AA C5AA C005 104.0(11) . . ?
C6AA C2 C4AA 106.8(13) . . ?
C9AA C2 C4AA 133.4(14) . . ?
C9AA C2 C6AA 119.8(17) . . ?
C005 C6AA C2 109.9(16) . . ?
C3 C6AA C005 129(2) . . ?
C3 C6AA C2 121(2) . . ?
C6AA C3 H3 118.9 . . ?
C6AA C3 C7AA 122.1(17) . . ?
C7AA C3 H3 118.9 . . ?
C3 C7AA H7AA 124.3 . . ?
C8AA C7AA C3 111.4(17) . . ?
C8AA C7AA H7AA 124.3 . . ?
C7AA C8AA H8AA 117.5 . . ?
C9AA C8AA C7AA 125(2) . . ?
C9AA C8AA H8AA 117.5 . . ?
C2 C9AA H9AA 119.7 . . ?
C8AA C9AA C2 120.6(16) . . ?
C8AA C9AA H9AA 119.7 . . ?

loop_
_geom_bond_atom_site_label_1
_geom_bond_atom_site_label_2
_geom_bond_distance
_geom_bond_site_symmetry_2
_geom_bond_publ_flag
C001 C002 1.4042(18) . ?
C001 C004 1.4713(17) . ?
C001 C007 1.3872(19) 2_566 ?
C002 C005 1.5242(19) . ?
C002 C007 1.3893(18) . ?
C003 C004 1.391(2) . ?
C003 C005 1.5280(18) . ?
C003 C00E 1.3856(19) . ?
C004 C008 1.3891(18) . ?
C005 C00L 1.566(11) . ?
C005 C00Q 1.519(9) . ?
C005 C5AA 1.560(18) . ?
C005 C6AA 1.40(2) . ?
C006 C00B 1.464(2) . ?
C006 C00C 1.4120(17) . ?
C006 C00J 1.394(2) 2_656 ?
C007 H007 0.9300 . ?
C008 H008 0.9300 . ?
C008 C009 1.387(2) . ?
C009 H009 0.9300 . ?
C009 C00G 1.393(2) . ?
C00A C00C 1.525(2) . ?
C00A C00D 1.5294(19) . ?
C00A C00F 1.529(2) . ?
C00A C00I 1.520(2) . ?
C00B C00D 1.398(2) . ?
C00B C00O 1.390(2) . ?
C00C C00J 1.379(2) . ?
C00D C00M 1.378(2) . ?
C00E H00E 0.9300 . ?
C00E C00G 1.403(2) . ?
C00F C00H 1.403(2) . ?
C00F C00V 1.370(2) . ?
C00G C00S 1.535(2) . ?
C00H C00K 1.457(3) . ?
C00H C00X 1.388(3) . ?
C00I C00K 1.395(2) . ?
C00I C00U 1.379(3) . ?
C00J H00J 0.9300 . ?
C00K C00R 1.397(2) . ?
C00L C010 1.365(13) . ?
C00L C014 1.398(10) . ?
C00M H00M 0.9300 . ?
C00M C00N 1.404(2) . ?
C00N C00P 1.398(2) . ?
C00N C00T 1.529(2) . ?
C00O H00O 0.9300 . ?
C00O C00P 1.378(2) . ?
C00P H00P 0.9300 . ?
C00Q C00W 1.413(8) . ?
C00Q C019 1.363(10) . ?
C00R H00R 0.9300 . ?
C00R C00Y 1.369(4) . ?
C00S C011 1.535(3) . ?
C00S C012 1.549(3) . ?
C00S C01A 1.517(3) . ?
C00T C017 1.516(3) . ?
C00T C01C 1.522(3) . ?
C00T C01E 1.539(4) . ?
C00U H00U 0.9300 . ?
C00U C00Z 1.395(3) . ?
C00V H00V 0.9300 . ?
C00V C013 1.398(3) . ?
C00W C010 1.477(9) . ?
C00W C01H 1.380(10) . ?
C00X H00X 0.9300 . ?
C00X C016 1.371(3) . ?
C00Y H00Y 0.9300 . ?
C00Y C00Z 1.374(4) . ?
C00Z H00Z 0.9300 . ?
C010 C01B 1.376(10) . ?
C011 H01A 0.9600 . ?
C011 H01B 0.9600 . ?
C011 H01C 0.9600 . ?
C012 H01D 0.9600 . ?
C012 H01E 0.9600 . ?
C012 H01F 0.9600 . ?
C013 H013 0.9300 . ?
C013 C016 1.364(3) . ?
C014 H014 0.9300 . ?
C014 C01G 1.357(12) . ?
C016 H016 0.9300 . ?
C017 H01P 0.9600 . ?
C017 H01Q 0.9600 . ?
C017 H01R 0.9600 . ?
C019 H019 0.9300 . ?
C019 C01D 1.417(9) . ?
C01A H01G 0.9600 . ?
C01A H01H 0.9600 . ?
C01A H01I 0.9600 . ?
C01B H01J 0.9300 . ?
C01B C01I 1.352(11) . ?
C01C H01S 0.9600 . ?
C01C H01T 0.9600 . ?
C01C H01U 0.9600 . ?
C01D H01K 0.9300 . ?
C01D C01F 1.352(13) . ?
C01E H01V 0.9600 . ?
C01E H01W 0.9600 . ?
C01E H01X 0.9600 . ?
C01F H01L 0.9300 . ?
C01F C01H 1.385(11) . ?
C01G H01M 0.9300 . ?
C01G C01I 1.401(10) . ?
C01H H01N 0.9300 . ?
C01I H01O 0.9300 . ?
C0 H0 0.9300 . ?
C0 C1AA 1.379(14) . ?
C0 C5AA 1.346(19) . ?
C1AA H1AA 0.9300 . ?
C1AA C2AA 1.36(3) . ?
C2AA H2AA 0.9300 . ?
C2AA C3AA 1.47(3) . ?
C3AA H3AA 0.9300 . ?
C3AA C4AA 1.385(18) . ?
C4AA C5AA 1.397(16) . ?
C4AA C2 1.465(19) . ?
C2 C6AA 1.43(3) . ?
C2 C9AA 1.35(2) . ?
C6AA C3 1.30(2) . ?
C3 H3 0.9300 . ?
C3 C7AA 1.50(3) . ?
C7AA H7AA 0.9300 . ?
C7AA C8AA 1.44(3) . ?
C8AA H8AA 0.9300 . ?
C8AA C9AA 1.31(3) . ?
C9AA H9AA 0.9300 . ?

loop_
_exptl_oxdiff_crystal_face_indexfrac_h
_exptl_oxdiff_crystal_face_indexfrac_k
_exptl_oxdiff_crystal_face_indexfrac_l
_exptl_oxdiff_crystal_face_x
_exptl_oxdiff_crystal_face_y
_exptl_oxdiff_crystal_face_z
6.2819 -2.7418 4.2746 0.8506 -0.2043 0.4845
-1.7991 -8.7916 -6.8823 -0.3464 0.0826 0.9344
-5.4588 -6.0328 -8.6865 -0.8295 0.1987 0.5220
-5.8467 3.8884 -3.1889 -0.7773 0.1868 -0.6008
4.6150 7.1299 8.5429 0.7230 -0.1731 -0.6688
2.3514 0.0078 -7.0615 -0.4185 -0.8777 0.2337
-2.3408 -0.5187 6.8814 0.4235 0.8882 -0.1781
1.5770 6.3747 -2.8900 -0.3669 -0.7698 -0.5223
6.9346 -1.6932 -0.1839 0.4943 -0.7190 0.4887
0.0188 -0.9104 -8.6928 -0.6664 -0.7022 0.2508

loop_
_smtbx_masks_void_nr
_smtbx_masks_void_average_x
_smtbx_masks_void_average_y
_smtbx_masks_void_average_z
_smtbx_masks_void_volume
_smtbx_masks_void_count_electrons
_smtbx_masks_void_content
1 0.000 0.000 0.500 391.9 120.3 ?
2 0.188 0.500 0.675 7.3 0.0 ?
3 0.406 0.785 0.894 8.2 0.0 ?
4 0.594 0.215 0.106 8.2 0.0 ?
5 0.813 0.500 0.325 7.3 0.0 ?
